data_4318268
loop_
_publ_author_name
'Jason A. Halfen'
'Heather L. Moore'
'Derek C. Fox'

_publ_section_title
;
 Synthetic Models of the Reduced Active Site of Superoxide Reductase
;
_journal_name_full 'Inorganic Chemistry'
_journal_page_first 3935
_journal_page_last 3943
_journal_paper_doi 10.1021/ic025517l
_journal_volume 41
_journal_year 2002
_chemical_formula_sum 'C19 H25 B F4 Fe N4 O2'
_chemical_formula_weight 484.09
_chemical_name_common '[(L8py2)Fe(O2CH)]BF4 (3)'
_chemical_name_systematic
; 
 ? 
;
_space_group_IT_number 14
_symmetry_cell_setting monoclinic
_symmetry_space_group_name_Hall '-P 2ybc'
_symmetry_space_group_name_H-M 'P 1 21/c 1'
_atom_sites_solution_hydrogens geom
_atom_sites_solution_primary direct
_atom_sites_solution_secondary difmap
_audit_creation_method SHELXL-97
_cell_angle_alpha 90.00
_cell_angle_beta 109.22(2)
_cell_angle_gamma 90.00
_cell_formula_units_Z 4
_cell_length_a 11.889(2)
_cell_length_b 13.666(2)
_cell_length_c 14.078(2)
_cell_measurement_reflns_used 25
_cell_measurement_temperature 293(2)
_cell_measurement_theta_max 16.18
_cell_measurement_theta_min 10.46
_cell_volume 2159.8(6)
_computing_structure_refinement 'SHELXL-97 (Sheldrick, 1997)'
_computing_structure_solution 'SHELXS-97 (Sheldrick, 1990)'
_diffrn_ambient_temperature 293(2)
_diffrn_measured_fraction_theta_full 0.996
_diffrn_measured_fraction_theta_max 0.996
_diffrn_measurement_device_type CAD4
_diffrn_measurement_method 'omega 2-theta scans'
_diffrn_radiation_monochromator graphite
_diffrn_radiation_source 'fine-focus sealed tube'
_diffrn_radiation_type MoK\a
_diffrn_radiation_wavelength 0.71073
_diffrn_reflns_av_R_equivalents 0.0272
_diffrn_reflns_av_sigmaI/netI 0.0608
_diffrn_reflns_limit_h_max 14
_diffrn_reflns_limit_h_min 0
_diffrn_reflns_limit_k_max 16
_diffrn_reflns_limit_k_min 0
_diffrn_reflns_limit_l_max 16
_diffrn_reflns_limit_l_min -17
_diffrn_reflns_number 4457
_diffrn_reflns_theta_full 26.03
_diffrn_reflns_theta_max 26.03
_diffrn_reflns_theta_min 2.14
_diffrn_standards_interval_time '5400 seconds'
_diffrn_standards_number 2
_exptl_absorpt_coefficient_mu 0.756
_exptl_absorpt_correction_T_max 1.0000
_exptl_absorpt_correction_T_min 0.9225
_exptl_absorpt_correction_type 'psi-scan corrections'
_exptl_crystal_colour 'pale yellow'
_exptl_crystal_density_diffrn 1.489
_exptl_crystal_density_method 'not measured'
_exptl_crystal_description block
_exptl_crystal_F_000 1000
_exptl_crystal_size_max 0.35
_exptl_crystal_size_mid 0.32
_exptl_crystal_size_min 0.30
_refine_diff_density_max 0.303
_refine_diff_density_min -0.282
_refine_diff_density_rms 0.053
_refine_ls_extinction_method none
_refine_ls_goodness_of_fit_ref 1.011
_refine_ls_hydrogen_treatment mixed
_refine_ls_matrix_type full
_refine_ls_number_parameters 336
_refine_ls_number_reflns 4248
_refine_ls_number_restraints 28
_refine_ls_restrained_S_all 1.010
_refine_ls_R_factor_all 0.1142
_refine_ls_R_factor_gt 0.0633
_refine_ls_shift/su_max 0.001
_refine_ls_shift/su_mean 0.000
_refine_ls_structure_factor_coef Fsqd
_refine_ls_weighting_details 'calc w=1/[\s^2^(Fo^2^)+(0.0596P)^2^+0.9308P] where P=(Fo^2^+2Fc^2^)/3'
_refine_ls_weighting_scheme calc
_refine_ls_wR_factor_gt 0.1260
_refine_ls_wR_factor_ref 0.1479
_reflns_number_gt 2721
_reflns_number_total 4248
_reflns_threshold_expression >2sigma(I)
_cod_data_source_file ic025517l_s1_3.cif
_cod_data_source_block compd3
_cod_depositor_comments
;
The following automatic conversions were performed:

'_symmetry_cell_setting' value 'Monoclinic' changed to 'monoclinic'
according to the built-in table from CIF Core dictionary named
'cif_core.dic' version 2.4.1 from 2010-06-29.

Automatic conversion script
Id: cif_fix_values 1646 2011-03-28 12:23:43Z adriana 
;
_cod_database_code 4318268

loop_
_symmetry_equiv_pos_as_xyz
'x, y, z'
'-x, y+1/2, -z+1/2'
'-x, -y, -z'
'x, -y-1/2, z-1/2'

loop_
_atom_site_label
_atom_site_type_symbol
_atom_site_fract_x
_atom_site_fract_y
_atom_site_fract_z
_atom_site_U_iso_or_equiv
_atom_site_adp_type
_atom_site_occupancy
_atom_site_symmetry_multiplicity
_atom_site_calc_flag
_atom_site_refinement_flags
_atom_site_disorder_assembly
_atom_site_disorder_group
Fe1 Fe 0.73051(5) 0.86880(4) 0.77074(4) 0.0508(2) Uani 1 1 d . . .
N1 N 0.8611(3) 0.9779(3) 0.7554(3) 0.0637(10) Uani 1 1 d . A .
N2 N 0.8794(3) 0.7696(3) 0.7818(2) 0.0570(9) Uani 1 1 d . A .
N3 N 0.6192(3) 0.9839(3) 0.6873(3) 0.0592(9) Uani 1 1 d . A .
N4 N 0.6431(3) 0.7324(3) 0.7019(3) 0.0603(9) Uani 1 1 d . A .
C1 C 0.9738(5) 0.9780(4) 0.8437(4) 0.0875(17) Uani 1 1 d . . .
H1A H 0.9534 0.9872 0.9044 0.105 Uiso 1 1 calc R A .
H1B H 1.0216 1.0336 0.8375 0.105 Uiso 1 1 calc R . .
C2 C 1.0481(4) 0.8873(5) 0.8556(4) 0.096(2) Uani 1 1 d . A .
H2A H 1.1191 0.8956 0.9138 0.115 Uiso 1 1 calc R . .
H2B H 1.0735 0.8809 0.7971 0.115 Uiso 1 1 calc R . .
C3 C 0.9878(4) 0.7936(5) 0.8682(4) 0.0867(17) Uani 1 1 d . . .
H3A H 1.0443 0.7402 0.8777 0.104 Uiso 1 1 calc R A .
H3B H 0.9658 0.7984 0.9285 0.104 Uiso 1 1 calc R . .
C4 C 0.9049(4) 0.7694(3) 0.6845(3) 0.0605(12) Uani 1 1 d . . .
H4A H 0.8736 0.7097 0.6482 0.073 Uiso 1 1 calc R A .
H4B H 0.9905 0.7696 0.6987 0.073 Uiso 1 1 calc R . .
C5 C 0.8512(4) 0.8565(3) 0.6184(3) 0.0579(11) Uani 1 1 d . A .
H5A H 0.8706 0.8503 0.5570 0.069 Uiso 1 1 calc R . .
H5B H 0.7652 0.8514 0.5999 0.069 Uiso 1 1 calc R . .
C6 C 0.8866(4) 0.9585(4) 0.6597(3) 0.0666(13) Uani 1 1 d . . .
H6A H 0.9711 0.9674 0.6717 0.080 Uiso 1 1 calc R A .
H6B H 0.8441 1.0060 0.6095 0.080 Uiso 1 1 calc R . .
C7 C 0.8039(5) 1.0733(4) 0.7519(4) 0.0880(17) Uani 1 1 d . . .
H7A H 0.8433 1.1212 0.7229 0.106 Uiso 1 1 calc R A .
H7B H 0.8125 1.0941 0.8199 0.106 Uiso 1 1 calc R . .
C8 C 0.6744(5) 1.0696(4) 0.6910(4) 0.0671(13) Uani 1 1 d . A .
C9 C 0.6111(7) 1.1520(4) 0.6458(5) 0.0963(19) Uani 1 1 d . . .
H9A H 0.6506 1.2111 0.6477 0.116 Uiso 1 1 calc R A .
C10 C 0.4900(7) 1.1466(5) 0.5983(5) 0.099(2) Uani 1 1 d . A .
H10A H 0.4469 1.2017 0.5684 0.119 Uiso 1 1 calc R . .
C11 C 0.4346(5) 1.0594(5) 0.5957(4) 0.0885(18) Uani 1 1 d . . .
H11A H 0.3528 1.0536 0.5640 0.106 Uiso 1 1 calc R A .
C12 C 0.5007(4) 0.9807(4) 0.6403(4) 0.0733(14) Uani 1 1 d . A .
H12A H 0.4620 0.9212 0.6381 0.088 Uiso 1 1 calc R . .
C13 C 0.8365(5) 0.6728(4) 0.8003(4) 0.0747(14) Uani 1 1 d . . .
H13A H 0.8376 0.6693 0.8694 0.090 Uiso 1 1 calc R A .
H13B H 0.8896 0.6227 0.7908 0.090 Uiso 1 1 calc R . .
C14 C 0.7129(5) 0.6537(3) 0.7309(4) 0.0665(13) Uani 1 1 d . A .
C15 C 0.6722(7) 0.5600(4) 0.7032(4) 0.0852(17) Uani 1 1 d . . .
H15A H 0.7235 0.5070 0.7238 0.102 Uiso 1 1 calc R A .
C16 C 0.5569(8) 0.5455(5) 0.6457(5) 0.103(2) Uani 1 1 d . A .
H16A H 0.5282 0.4825 0.6273 0.123 Uiso 1 1 calc R . .
C17 C 0.4842(6) 0.6238(5) 0.6153(5) 0.0977(19) Uani 1 1 d . . .
H17A H 0.4049 0.6156 0.5758 0.117 Uiso 1 1 calc R A .
C18 C 0.5298(5) 0.7162(4) 0.6442(4) 0.0829(16) Uani 1 1 d . A .
H18A H 0.4796 0.7698 0.6227 0.099 Uiso 1 1 calc R . .
C19 C 0.7175(6) 0.8920(5) 0.9608(4) 0.075(2) Uani 0.773(13) 1 d P A 1
H19A H 0.7022 0.8771 1.0198 0.090 Uiso 0.773(13) 1 calc PR A 1
O1 O 0.6906(6) 0.8320(5) 0.8924(4) 0.086(2) Uani 0.773(13) 1 d P A 1
O2 O 0.7631(6) 0.9698(6) 0.9547(9) 0.130(3) Uani 0.773(13) 1 d P A 1
C19A C 0.7175(6) 0.8920(5) 0.9608(4) 0.075(2) Uani 0.23 1 d P A 2
H19B H 0.7015 0.9207 1.0149 0.090 Uiso 0.227(13) 1 calc PR A 2
O1A O 0.705(3) 0.9383(19) 0.8887(16) 0.104(11) Uani 0.227(13) 1 d P A 2
O2A O 0.750(3) 0.810(2) 0.968(3) 0.163(12) Uani 0.227(13) 1 d P A 2
B1 B 0.7985(5) 0.3375(4) 0.8989(4) 0.0799(18) Uani 1 1 d D . .
F1 F 0.8580(10) 0.4225(7) 0.9066(10) 0.176(5) Uani 0.714(16) 1 d PD B 1
F2 F 0.8717(9) 0.2609(6) 0.9062(4) 0.126(4) Uani 0.714(16) 1 d PD B 1
F3 F 0.7453(6) 0.3387(8) 0.9694(5) 0.122(3) Uani 0.714(16) 1 d PD B 1
F4 F 0.7085(7) 0.3398(6) 0.8095(5) 0.113(3) Uani 0.714(16) 1 d PD B 1
F1A F 0.756(3) 0.259(2) 0.9338(19) 0.209(18) Uani 0.286(16) 1 d PD B 2
F2A F 0.789(4) 0.4244(16) 0.939(2) 0.27(2) Uani 0.286(16) 1 d PD B 2
F3A F 0.9168(7) 0.344(3) 0.9444(18) 0.199(17) Uani 0.286(16) 1 d PD B 2
F4A F 0.785(3) 0.3447(17) 0.8009(9) 0.143(9) Uani 0.286(16) 1 d PD B 2

loop_
_atom_site_aniso_label
_atom_site_aniso_U_11
_atom_site_aniso_U_22
_atom_site_aniso_U_33
_atom_site_aniso_U_23
_atom_site_aniso_U_13
_atom_site_aniso_U_12
Fe1 0.0478(3) 0.0594(4) 0.0485(3) 0.0020(3) 0.0202(3) 0.0023(3)
N1 0.057(2) 0.070(3) 0.064(2) -0.016(2) 0.0199(19) -0.014(2)
N2 0.049(2) 0.077(3) 0.0444(19) 0.0093(18) 0.0139(17) 0.0140(19)
N3 0.059(2) 0.054(2) 0.068(2) 0.0027(19) 0.027(2) 0.0085(19)
N4 0.059(2) 0.055(2) 0.070(2) 0.0058(19) 0.026(2) -0.0008(19)
C1 0.066(3) 0.112(5) 0.083(4) -0.028(3) 0.023(3) -0.031(3)
C2 0.042(3) 0.157(6) 0.071(3) -0.019(4) -0.004(2) -0.003(4)
C3 0.059(3) 0.130(5) 0.058(3) 0.013(3) 0.002(3) 0.017(3)
C4 0.054(3) 0.075(3) 0.054(3) 0.004(2) 0.020(2) 0.011(2)
C5 0.058(3) 0.075(3) 0.047(2) 0.002(2) 0.026(2) -0.001(2)
C6 0.057(3) 0.083(3) 0.067(3) 0.007(3) 0.031(2) -0.009(2)
C7 0.104(5) 0.065(3) 0.105(4) -0.021(3) 0.047(4) -0.024(3)
C8 0.083(4) 0.057(3) 0.070(3) -0.001(2) 0.037(3) 0.010(3)
C9 0.135(6) 0.061(4) 0.109(5) 0.003(3) 0.061(4) 0.014(4)
C10 0.131(6) 0.089(5) 0.092(4) 0.030(4) 0.057(4) 0.061(4)
C11 0.091(4) 0.103(5) 0.081(4) 0.022(4) 0.040(3) 0.048(4)
C12 0.059(3) 0.084(4) 0.077(3) 0.006(3) 0.024(3) 0.015(3)
C13 0.089(4) 0.068(3) 0.073(3) 0.028(3) 0.035(3) 0.026(3)
C14 0.087(4) 0.060(3) 0.067(3) 0.019(2) 0.045(3) 0.008(3)
C15 0.131(5) 0.055(3) 0.092(4) 0.014(3) 0.067(4) -0.002(3)
C16 0.148(7) 0.077(4) 0.111(5) -0.011(4) 0.082(5) -0.039(5)
C17 0.092(4) 0.105(5) 0.103(4) -0.019(4) 0.041(4) -0.045(4)
C18 0.066(3) 0.084(4) 0.100(4) -0.005(3) 0.029(3) -0.010(3)
C19 0.083(4) 0.088(5) 0.053(3) 0.002(3) 0.021(3) 0.010(4)
O1 0.117(5) 0.089(4) 0.067(4) -0.018(3) 0.051(4) -0.031(4)
O2 0.129(6) 0.120(6) 0.135(8) -0.041(5) 0.037(5) -0.034(4)
C19A 0.083(4) 0.088(5) 0.053(3) 0.002(3) 0.021(3) 0.010(4)
O1A 0.17(2) 0.096(18) 0.058(13) 0.017(12) 0.057(15) 0.062(17)
O2A 0.21(3) 0.14(2) 0.16(3) 0.04(2) 0.09(2) 0.09(2)
B1 0.063(4) 0.105(6) 0.073(4) 0.002(4) 0.025(3) 0.001(4)
F1 0.155(9) 0.163(9) 0.220(11) -0.033(7) 0.074(8) -0.066(8)
F2 0.142(8) 0.135(7) 0.100(4) -0.004(4) 0.039(4) 0.066(6)
F3 0.097(4) 0.178(9) 0.119(5) -0.010(5) 0.071(4) 0.000(5)
F4 0.110(5) 0.124(5) 0.086(4) 0.004(3) 0.005(3) 0.008(4)
F1A 0.19(3) 0.25(3) 0.17(2) 0.02(2) 0.038(17) -0.13(3)
F2A 0.26(4) 0.34(5) 0.22(3) -0.19(3) 0.09(3) 0.01(3)
F3A 0.071(10) 0.29(4) 0.27(3) 0.15(3) 0.093(14) 0.056(16)
F4A 0.18(2) 0.164(16) 0.101(11) 0.028(11) 0.068(13) 0.031(18)

loop_
_atom_type_symbol
_atom_type_description
_atom_type_scat_dispersion_real
_atom_type_scat_dispersion_imag
_atom_type_scat_source
C C 0.0033 0.0016 'International Tables Vol C Tables 4.2.6.8 and 6.1.1.4'
H H 0.0000 0.0000 'International Tables Vol C Tables 4.2.6.8 and 6.1.1.4'
B B 0.0013 0.0007 'International Tables Vol C Tables 4.2.6.8 and 6.1.1.4'
N N 0.0061 0.0033 'International Tables Vol C Tables 4.2.6.8 and 6.1.1.4'
O O 0.0106 0.0060 'International Tables Vol C Tables 4.2.6.8 and 6.1.1.4'
F F 0.0171 0.0103 'International Tables Vol C Tables 4.2.6.8 and 6.1.1.4'
Fe Fe 0.3463 0.8444 'International Tables Vol C Tables 4.2.6.8 and 6.1.1.4'

loop_
_geom_angle_atom_site_label_1
_geom_angle_atom_site_label_2
_geom_angle_atom_site_label_3
_geom_angle
_geom_angle_site_symmetry_1
_geom_angle_site_symmetry_3
_geom_angle_publ_flag
O1 Fe1 O1A 42.9(7) . . ?
O1 Fe1 N3 112.3(2) . . ?
O1A Fe1 N3 82.6(5) . . ?
O1 Fe1 N2 101.5(2) . . ?
O1A Fe1 N2 124.7(7) . . ?
N3 Fe1 N2 146.27(13) . . ?
O1 Fe1 N4 87.32(18) . . ?
O1A Fe1 N4 125.7(10) . . ?
N3 Fe1 N4 105.32(15) . . ?
N2 Fe1 N4 76.13(14) . . ?
O1 Fe1 N1 128.97(18) . . ?
O1A Fe1 N1 93.7(10) . . ?
N3 Fe1 N1 77.21(15) . . ?
N2 Fe1 N1 81.23(14) . . ?
N4 Fe1 N1 140.62(13) . . ?
O1 Fe1 O2 48.5(2) . . ?
O1A Fe1 O2 15.6(10) . . ?
N3 Fe1 O2 91.0(2) . . ?
N2 Fe1 O2 111.72(19) . . ?
N4 Fe1 O2 135.7(2) . . ?
N1 Fe1 O2 82.7(2) . . ?
C7 N1 C1 107.8(4) . . ?
C7 N1 C6 110.9(4) . . ?
C1 N1 C6 110.8(4) . . ?
C7 N1 Fe1 105.7(3) . . ?
C1 N1 Fe1 112.6(3) . . ?
C6 N1 Fe1 109.0(3) . . ?
C13 N2 C3 108.1(4) . . ?
C13 N2 C4 110.3(4) . . ?
C3 N2 C4 111.5(4) . . ?
C13 N2 Fe1 104.4(3) . . ?
C3 N2 Fe1 112.5(3) . . ?
C4 N2 Fe1 109.7(2) . . ?
C8 N3 C12 118.0(4) . . ?
C8 N3 Fe1 114.6(3) . . ?
C12 N3 Fe1 127.2(3) . . ?
C14 N4 C18 116.8(4) . . ?
C14 N4 Fe1 113.1(3) . . ?
C18 N4 Fe1 129.8(4) . . ?
N1 C1 C2 115.2(4) . . ?
C1 C2 C3 115.5(4) . . ?
N2 C3 C2 114.1(4) . . ?
N2 C4 C5 112.9(3) . . ?
C6 C5 C4 118.6(4) . . ?
N1 C6 C5 113.2(3) . . ?
N1 C7 C8 111.6(4) . . ?
N3 C8 C9 120.6(5) . . ?
N3 C8 C7 116.9(4) . . ?
C9 C8 C7 122.4(5) . . ?
C10 C9 C8 120.2(6) . . ?
C11 C10 C9 118.8(5) . . ?
C10 C11 C12 118.7(6) . . ?
N3 C12 C11 123.7(5) . . ?
N2 C13 C14 111.4(4) . . ?
N4 C14 C15 122.4(5) . . ?
N4 C14 C13 115.9(4) . . ?
C15 C14 C13 121.6(5) . . ?
C16 C15 C14 119.7(6) . . ?
C17 C16 C15 119.2(6) . . ?
C16 C17 C18 118.8(6) . . ?
N4 C18 C17 123.1(6) . . ?
O2 C19 O1 122.7(7) . . ?
C19 O1 Fe1 115.7(5) . . ?
C19 O2 Fe1 73.0(5) . . ?
F2A B1 F4A 111.6(19) . . ?
F2A B1 F3 63.4(17) . . ?
F4A B1 F3 146.7(15) . . ?
F2A B1 F1A 118(2) . . ?
F4A B1 F1A 120.2(17) . . ?
F3 B1 F1A 54.2(16) . . ?
F2A B1 F3A 87.9(19) . . ?
F4A B1 F3A 103.7(15) . . ?
F3 B1 F3A 108.8(11) . . ?
F1A B1 F3A 109.6(14) . . ?
F2A B1 F2 143.6(16) . . ?
F4A B1 F2 89.5(12) . . ?
F3 B1 F2 113.8(6) . . ?
F1A B1 F2 70.1(17) . . ?
F3A B1 F2 57.5(15) . . ?
F2A B1 F1 46.6(16) . . ?
F4A B1 F1 84.3(12) . . ?
F3 B1 F1 107.0(7) . . ?
F1A B1 F1 155.4(13) . . ?
F3A B1 F1 57.7(13) . . ?
F2 B1 F1 110.9(7) . . ?
F2A B1 F4 102.6(15) . . ?
F4A B1 F4 41.7(11) . . ?
F3 B1 F4 105.4(6) . . ?
F1A B1 F4 94.7(10) . . ?
F3A B1 F4 145.3(10) . . ?
F2 B1 F4 112.5(6) . . ?
F1 B1 F4 106.7(7) . . ?

loop_
_geom_bond_atom_site_label_1
_geom_bond_atom_site_label_2
_geom_bond_distance
_geom_bond_site_symmetry_2
_geom_bond_publ_flag
Fe1 O1 1.987(5) . ?
Fe1 O1A 2.023(19) . ?
Fe1 N3 2.140(4) . ?
Fe1 N2 2.195(3) . ?
Fe1 N4 2.198(4) . ?
Fe1 N1 2.214(4) . ?
Fe1 O2 2.846(10) . ?
N1 C7 1.465(6) . ?
N1 C1 1.498(6) . ?
N1 C6 1.499(5) . ?
N2 C13 1.471(6) . ?
N2 C3 1.488(6) . ?
N2 C4 1.496(5) . ?
N3 C8 1.336(6) . ?
N3 C12 1.345(5) . ?
N4 C14 1.337(5) . ?
N4 C18 1.343(6) . ?
C1 C2 1.499(7) . ?
C2 C3 1.506(7) . ?
C4 C5 1.516(6) . ?
C5 C6 1.516(6) . ?
C7 C8 1.496(7) . ?
C8 C9 1.387(7) . ?
C9 C10 1.375(8) . ?
C10 C11 1.356(8) . ?
C11 C12 1.358(7) . ?
C13 C14 1.496(7) . ?
C14 C15 1.379(7) . ?
C15 C16 1.358(8) . ?
C16 C17 1.353(8) . ?
C17 C18 1.382(7) . ?
C19 O2 1.209(8) . ?
C19 O1 1.223(8) . ?
B1 F2A 1.334(8) . ?
B1 F4A 1.339(7) . ?
B1 F3 1.341(6) . ?
B1 F1A 1.342(8) . ?
B1 F3A 1.343(8) . ?
B1 F2 1.344(5) . ?
B1 F1 1.346(6) . ?
B1 F4 1.358(6) . ?

loop_
_geom_torsion_atom_site_label_1
_geom_torsion_atom_site_label_2
_geom_torsion_atom_site_label_3
_geom_torsion_atom_site_label_4
_geom_torsion
_geom_torsion_site_symmetry_1
_geom_torsion_site_symmetry_2
_geom_torsion_site_symmetry_3
_geom_torsion_site_symmetry_4
_geom_torsion_publ_flag
O1 Fe1 N1 C7 -78.0(4) . . . . ?
O1A Fe1 N1 C7 -51.1(7) . . . . ?
N3 Fe1 N1 C7 30.5(3) . . . . ?
N2 Fe1 N1 C7 -175.7(3) . . . . ?
N4 Fe1 N1 C7 129.1(3) . . . . ?
O2 Fe1 N1 C7 -62.3(4) . . . . ?
O1 Fe1 N1 C1 39.4(5) . . . . ?
O1A Fe1 N1 C1 66.3(7) . . . . ?
N3 Fe1 N1 C1 147.8(3) . . . . ?
N2 Fe1 N1 C1 -58.3(3) . . . . ?
N4 Fe1 N1 C1 -113.5(3) . . . . ?
O2 Fe1 N1 C1 55.1(4) . . . . ?
O1 Fe1 N1 C6 162.8(4) . . . . ?
O1A Fe1 N1 C6 -170.4(7) . . . . ?
N3 Fe1 N1 C6 -88.8(3) . . . . ?
N2 Fe1 N1 C6 65.1(3) . . . . ?
N4 Fe1 N1 C6 9.9(4) . . . . ?
O2 Fe1 N1 C6 178.5(3) . . . . ?
O1 Fe1 N2 C13 48.8(3) . . . . ?
O1A Fe1 N2 C13 88.6(12) . . . . ?
N3 Fe1 N2 C13 -132.4(3) . . . . ?
N4 Fe1 N2 C13 -35.5(3) . . . . ?
N1 Fe1 N2 C13 177.0(3) . . . . ?
O2 Fe1 N2 C13 98.5(3) . . . . ?
O1 Fe1 N2 C3 -68.2(4) . . . . ?
O1A Fe1 N2 C3 -28.4(12) . . . . ?
N3 Fe1 N2 C3 110.6(4) . . . . ?
N4 Fe1 N2 C3 -152.5(3) . . . . ?
N1 Fe1 N2 C3 60.0(3) . . . . ?
O2 Fe1 N2 C3 -18.4(4) . . . . ?
O1 Fe1 N2 C4 167.1(3) . . . . ?
O1A Fe1 N2 C4 -153.2(11) . . . . ?
N3 Fe1 N2 C4 -14.1(4) . . . . ?
N4 Fe1 N2 C4 82.8(3) . . . . ?
N1 Fe1 N2 C4 -64.8(3) . . . . ?
O2 Fe1 N2 C4 -143.2(3) . . . . ?
O1 Fe1 N3 C8 109.8(3) . . . . ?
O1A Fe1 N3 C8 78.1(11) . . . . ?
N2 Fe1 N3 C8 -68.9(4) . . . . ?
N4 Fe1 N3 C8 -156.8(3) . . . . ?
N1 Fe1 N3 C8 -17.4(3) . . . . ?
O2 Fe1 N3 C8 64.9(3) . . . . ?
O1 Fe1 N3 C12 -64.2(4) . . . . ?
O1A Fe1 N3 C12 -95.8(11) . . . . ?
N2 Fe1 N3 C12 117.1(4) . . . . ?
N4 Fe1 N3 C12 29.2(4) . . . . ?
N1 Fe1 N3 C12 168.7(4) . . . . ?
O2 Fe1 N3 C12 -109.1(4) . . . . ?
O1 Fe1 N4 C14 -80.7(4) . . . . ?
O1A Fe1 N4 C14 -101.2(8) . . . . ?
N3 Fe1 N4 C14 166.9(3) . . . . ?
N2 Fe1 N4 C14 21.8(3) . . . . ?
N1 Fe1 N4 C14 78.5(4) . . . . ?
O2 Fe1 N4 C14 -85.2(4) . . . . ?
O1 Fe1 N4 C18 92.5(5) . . . . ?
O1A Fe1 N4 C18 72.0(9) . . . . ?
N3 Fe1 N4 C18 -19.9(4) . . . . ?
N2 Fe1 N4 C18 -165.0(4) . . . . ?
N1 Fe1 N4 C18 -108.3(4) . . . . ?
O2 Fe1 N4 C18 87.9(5) . . . . ?
C7 N1 C1 C2 -176.7(4) . . . . ?
C6 N1 C1 C2 -55.2(6) . . . . ?
Fe1 N1 C1 C2 67.1(5) . . . . ?
N1 C1 C2 C3 -59.3(6) . . . . ?
C13 N2 C3 C2 175.0(4) . . . . ?
C4 N2 C3 C2 53.6(6) . . . . ?
Fe1 N2 C3 C2 -70.2(5) . . . . ?
C1 C2 C3 N2 60.5(6) . . . . ?
C13 N2 C4 C5 132.0(4) . . . . ?
C3 N2 C4 C5 -107.8(4) . . . . ?
Fe1 N2 C4 C5 17.5(4) . . . . ?
N2 C4 C5 C6 58.4(5) . . . . ?
C7 N1 C6 C5 -134.2(4) . . . . ?
C1 N1 C6 C5 106.1(5) . . . . ?
Fe1 N1 C6 C5 -18.3(4) . . . . ?
C4 C5 C6 N1 -57.6(5) . . . . ?
C1 N1 C7 C8 -160.3(4) . . . . ?
C6 N1 C7 C8 78.2(5) . . . . ?
Fe1 N1 C7 C8 -39.8(5) . . . . ?
C12 N3 C8 C9 -1.2(7) . . . . ?
Fe1 N3 C8 C9 -175.7(4) . . . . ?
C12 N3 C8 C7 174.4(4) . . . . ?
Fe1 N3 C8 C7 -0.1(5) . . . . ?
N1 C7 C8 N3 28.5(6) . . . . ?
N1 C7 C8 C9 -156.0(5) . . . . ?
N3 C8 C9 C10 1.2(8) . . . . ?
C7 C8 C9 C10 -174.1(5) . . . . ?
C8 C9 C10 C11 -0.7(9) . . . . ?
C9 C10 C11 C12 0.1(8) . . . . ?
C8 N3 C12 C11 0.6(7) . . . . ?
Fe1 N3 C12 C11 174.4(4) . . . . ?
C10 C11 C12 N3 0.0(8) . . . . ?
C3 N2 C13 C14 166.0(4) . . . . ?
C4 N2 C13 C14 -71.8(4) . . . . ?
Fe1 N2 C13 C14 46.0(4) . . . . ?
C18 N4 C14 C15 0.4(7) . . . . ?
Fe1 N4 C14 C15 174.5(3) . . . . ?
C18 N4 C14 C13 -176.4(4) . . . . ?
Fe1 N4 C14 C13 -2.2(5) . . . . ?
N2 C13 C14 N4 -30.7(6) . . . . ?
N2 C13 C14 C15 152.5(4) . . . . ?
N4 C14 C15 C16 -1.0(8) . . . . ?
C13 C14 C15 C16 175.5(5) . . . . ?
C14 C15 C16 C17 0.9(9) . . . . ?
C15 C16 C17 C18 -0.1(9) . . . . ?
C14 N4 C18 C17 0.4(7) . . . . ?
Fe1 N4 C18 C17 -172.6(4) . . . . ?
C16 C17 C18 N4 -0.5(9) . . . . ?
O2 C19 O1 Fe1 1.5(11) . . . . ?
O1A Fe1 O1 C19 -21.2(13) . . . . ?
N3 Fe1 O1 C19 -71.1(6) . . . . ?
N2 Fe1 O1 C19 108.2(6) . . . . ?
N4 Fe1 O1 C19 -176.5(6) . . . . ?
N1 Fe1 O1 C19 20.3(8) . . . . ?
O2 Fe1 O1 C19 -0.7(5) . . . . ?
O1 C19 O2 Fe1 -1.0(7) . . . . ?
O1 Fe1 O2 C19 0.7(5) . . . . ?
O1A Fe1 O2 C19 63(3) . . . . ?
N3 Fe1 O2 C19 120.0(5) . . . . ?
N2 Fe1 O2 C19 -85.5(5) . . . . ?
N4 Fe1 O2 C19 6.7(7) . . . . ?
N1 Fe1 O2 C19 -163.0(5) . . . . ?
